data_2240144
loop_
_publ_author_name
'Kim, Sung-Gon'

_publ_section_title
;
 Crystal structure of (<i>E</i>)-3-(5-bromo-2-hydroxyphenyl)acrylaldehyde
;
_journal_coeditor_code GW2149
_journal_issue 11
_journal_name_full 'Acta Crystallographica Section E'
_journal_page_first o1219
_journal_page_last o1220
_journal_paper_doi 10.1107/S1600536814023708
_journal_volume 70
_journal_year 2014
_chemical_formula_iupac 'C9 H7 Br O2'
_chemical_formula_moiety 'C9 H7 Br O2'
_chemical_formula_sum 'C9 H7 Br O2'
_chemical_formula_weight 227.06
_chemical_name_systematic
;
(<i>E</i>)-3-(5-Bromo-2-hydroxyphenyl)acrylaldehyde
;
_space_group_IT_number 33
_symmetry_cell_setting orthorhombic
_symmetry_space_group_name_Hall 'P 2c -2n'
_symmetry_space_group_name_H-M 'P n a 21'
_atom_sites_solution_hydrogens geom
_atom_sites_solution_primary direct
_atom_sites_solution_secondary difmap
_audit_creation_method SHELXTL
_cell_angle_alpha 90.00
_cell_angle_beta 90.00
_cell_angle_gamma 90.00
_cell_formula_units_Z 4
_cell_length_a 12.1230(11)
_cell_length_b 15.0901(14)
_cell_length_c 4.8763(4)
_cell_measurement_reflns_used 3701
_cell_measurement_temperature 200(2)
_cell_measurement_theta_max 28.24
_cell_measurement_theta_min 2.70
_cell_volume 892.06(14)
_computing_cell_refinement
;
SAINT (Bruker, 2007)
;
_computing_data_collection
;
SMART (Bruker, 2007)
;
_computing_data_reduction
;
SAINT (Bruker, 2007)
;
_computing_molecular_graphics
;
ORTEP-3 for Windows (Farrugia, 2012)
;
_computing_publication_material
;
SHELXTL (Sheldrick, 2008) and publCIF (Westrip, 2010)
;
_computing_structure_refinement
;
SHELXTL (Sheldrick, 2008)
;
_computing_structure_solution
;
SHELXTL (Sheldrick, 2008)
;
_diffrn_ambient_temperature 200(2)
_diffrn_measured_fraction_theta_full 0.987
_diffrn_measured_fraction_theta_max 0.987
_diffrn_measurement_device_type 'Bruker SMART CCD area-detector'
_diffrn_measurement_method 'phi and omega scans'
_diffrn_radiation_monochromator graphite
_diffrn_radiation_source 'fine-focus sealed tube'
_diffrn_radiation_type MoK\a
_diffrn_radiation_wavelength 0.71073
_diffrn_reflns_av_R_equivalents 0.0239
_diffrn_reflns_av_sigmaI/netI 0.0422
_diffrn_reflns_limit_h_max 13
_diffrn_reflns_limit_h_min -16
_diffrn_reflns_limit_k_max 19
_diffrn_reflns_limit_k_min -20
_diffrn_reflns_limit_l_max 5
_diffrn_reflns_limit_l_min -6
_diffrn_reflns_number 6031
_diffrn_reflns_theta_full 28.31
_diffrn_reflns_theta_max 28.31
_diffrn_reflns_theta_min 2.15
_exptl_absorpt_coefficient_mu 4.562
_exptl_absorpt_correction_T_max 0.5478
_exptl_absorpt_correction_T_min 0.2564
_exptl_absorpt_correction_type multi-scan
_exptl_absorpt_process_details
;
(SADABS; Bruker, 2007)
;
_exptl_crystal_colour 'Pale Yellow'
_exptl_crystal_density_diffrn 1.691
_exptl_crystal_density_method 'not measured'
_exptl_crystal_description Block
_exptl_crystal_F_000 448
_exptl_crystal_size_max 0.41
_exptl_crystal_size_mid 0.35
_exptl_crystal_size_min 0.15
_refine_diff_density_max 0.482
_refine_diff_density_min -0.581
_refine_ls_abs_structure_details
;
Flack (1983)
;
_refine_ls_abs_structure_Flack 0.021(19)
_refine_ls_extinction_method none
_refine_ls_goodness_of_fit_ref 1.164
_refine_ls_hydrogen_treatment constr
_refine_ls_matrix_type full
_refine_ls_number_parameters 110
_refine_ls_number_reflns 2052
_refine_ls_number_restraints 1
_refine_ls_restrained_S_all 1.163
_refine_ls_R_factor_all 0.0424
_refine_ls_R_factor_gt 0.0279
_refine_ls_shift/su_max 0.001
_refine_ls_shift/su_mean 0.000
_refine_ls_structure_factor_coef Fsqd
_refine_ls_weighting_details 'calc w=1/[\s^2^(Fo^2^)+(0.0000P)^2^+1.2584P] where P=(Fo^2^+2Fc^2^)/3'
_refine_ls_weighting_scheme calc
_refine_ls_wR_factor_gt 0.0553
_refine_ls_wR_factor_ref 0.0859
_reflns_number_gt 1683
_reflns_number_total 2052
_reflns_threshold_expression I>2sigma(I)
_cod_data_source_file gw2149sup1.cif
_cod_data_source_block I
_cod_database_code 2240144
_cod_database_fobs_code 2240144

loop_
_symmetry_equiv_pos_as_xyz
'x, y, z'
'-x, -y, z+1/2'
'x+1/2, -y+1/2, z'
'-x+1/2, y+1/2, z+1/2'

loop_
_atom_site_type_symbol
_atom_site_label
_atom_site_fract_x
_atom_site_fract_y
_atom_site_fract_z
_atom_site_U_iso_or_equiv
_atom_site_adp_type
_atom_site_calc_flag
_atom_site_refinement_flags
_atom_site_occupancy
_atom_site_symmetry_multiplicity
C C1 0.5560(4) 0.3452(3) 0.1499(9) 0.0325(9) Uani d . 1 1
O O1 0.4596(3) 0.3084(2) 0.0686(7) 0.0452(8) Uani d . 1 1
H H1 0.4091 0.3236 0.1766 0.068 Uiso calc R 1 1
C C2 0.6537(4) 0.3149(3) 0.0237(8) 0.0295(9) Uani d . 1 1
C C3 0.7531(3) 0.3521(3) 0.1065(9) 0.0305(9) Uani d . 1 1
H H3 0.8200 0.3336 0.0229 0.037 Uiso calc R 1 1
C C4 0.7550(3) 0.4153(3) 0.3081(10) 0.0352(10) Uani d . 1 1
Br Br1 0.89425(3) 0.45978(3) 0.4305(2) 0.04971(16) Uani d . 1 1
C C5 0.6611(3) 0.4457(2) 0.4299(17) 0.0350(8) Uani d . 1 1
H H5 0.6645 0.4905 0.5663 0.042 Uiso calc R 1 1
C C6 0.5603(4) 0.4099(3) 0.3509(8) 0.0359(11) Uani d . 1 1
H H6 0.4942 0.4299 0.4351 0.043 Uiso calc R 1 1
C C7 0.6470(4) 0.2463(3) -0.1865(9) 0.0350(9) Uani d . 1 1
H H7 0.5764 0.2211 -0.2199 0.042 Uiso calc R 1 1
C C8 0.7312(4) 0.2157(3) -0.3365(10) 0.0339(9) Uani d . 1 1
H H8 0.8032 0.2391 -0.3108 0.041 Uiso calc R 1 1
C C9 0.7127(3) 0.1470(3) -0.5372(13) 0.0368(10) Uani d . 1 1
H H9 0.6403 0.1234 -0.5524 0.044 Uiso calc R 1 1
O O2 0.7830(3) 0.1175(2) -0.6872(7) 0.0426(8) Uani d . 1 1

loop_
_atom_site_aniso_label
_atom_site_aniso_U_11
_atom_site_aniso_U_22
_atom_site_aniso_U_33
_atom_site_aniso_U_12
_atom_site_aniso_U_13
_atom_site_aniso_U_23
C1 0.022(2) 0.038(2) 0.038(2) -0.0013(17) 0.0002(17) -0.0013(19)
O1 0.0208(16) 0.062(2) 0.053(2) -0.0040(15) 0.0017(14) -0.0239(17)
C2 0.026(2) 0.033(2) 0.029(2) 0.0007(16) 0.0008(15) -0.0015(16)
C3 0.021(2) 0.032(2) 0.039(2) 0.0016(16) 0.0024(17) 0.0006(18)
C4 0.026(2) 0.035(2) 0.045(2) -0.0046(17) -0.0061(18) -0.001(2)
Br1 0.0290(2) 0.0552(3) 0.0649(3) -0.00854(18) -0.0047(3) -0.0132(3)
C5 0.0267(18) 0.0353(18) 0.043(2) -0.0007(14) 0.002(4) -0.007(3)
C6 0.034(2) 0.038(2) 0.036(3) 0.0056(17) 0.0033(17) -0.0051(18)
C7 0.031(2) 0.035(2) 0.039(2) -0.0026(18) 0.0010(19) -0.0035(19)
C8 0.028(2) 0.035(2) 0.039(2) 0.0007(18) -0.0009(19) -0.0018(18)
C9 0.029(2) 0.0342(19) 0.047(3) -0.0032(15) 0.008(2) -0.002(2)
O2 0.0374(19) 0.0407(17) 0.050(2) 0.0004(14) 0.0109(14) -0.0110(15)

loop_
_atom_type_symbol
_atom_type_description
_atom_type_scat_dispersion_real
_atom_type_scat_dispersion_imag
_atom_type_scat_source
C C 0.0033 0.0016 'International Tables Vol C Tables 4.2.6.8 and 6.1.1.4'
H H 0.0000 0.0000 'International Tables Vol C Tables 4.2.6.8 and 6.1.1.4'
O O 0.0106 0.0060 'International Tables Vol C Tables 4.2.6.8 and 6.1.1.4'
Br Br -0.2901 2.4595 'International Tables Vol C Tables 4.2.6.8 and 6.1.1.4'

loop_
_geom_angle_atom_site_label_1
_geom_angle_atom_site_label_2
_geom_angle_atom_site_label_3
_geom_angle
O1 C1 C6 122.0(4)
O1 C1 C2 117.6(4)
C6 C1 C2 120.4(4)
C1 O1 H1 109.5
C3 C2 C1 118.1(4)
C3 C2 C7 122.6(4)
C1 C2 C7 119.3(4)
C4 C3 C2 120.3(4)
C4 C3 H3 119.9
C2 C3 H3 119.9
C5 C4 C3 122.2(4)
C5 C4 Br1 118.9(4)
C3 C4 Br1 118.9(3)
C4 C5 C6 118.9(5)
C4 C5 H5 120.6
C6 C5 H5 120.6
C1 C6 C5 120.2(4)
C1 C6 H6 119.9
C5 C6 H6 119.9
C8 C7 C2 125.9(4)
C8 C7 H7 117.0
C2 C7 H7 117.0
C7 C8 C9 120.0(4)
C7 C8 H8 120.0
C9 C8 H8 120.0
O2 C9 C8 124.5(4)
O2 C9 H9 117.8
C8 C9 H9 117.8

loop_
_geom_bond_atom_site_label_1
_geom_bond_atom_site_label_2
_geom_bond_distance
C1 O1 1.353(5)
C1 C6 1.384(6)
C1 C2 1.411(6)
O1 H1 0.8400
C2 C3 1.389(6)
C2 C7 1.459(6)
C3 C4 1.370(6)
C3 H3 0.9500
C4 C5 1.363(6)
C4 Br1 1.913(4)
C5 C6 1.391(6)
C5 H5 0.9500
C6 H6 0.9500
C7 C8 1.339(6)
C7 H7 0.9500
C8 C9 1.443(7)
C8 H8 0.9500
C9 O2 1.208(6)
C9 H9 0.9500

loop_
_geom_hbond_atom_site_label_D
_geom_hbond_atom_site_label_H
_geom_hbond_atom_site_label_A
_geom_hbond_site_symmetry_A
_geom_hbond_distance_DH
_geom_hbond_distance_HA
_geom_hbond_distance_DA
_geom_hbond_angle_DHA
O1 H1 O2 3_456 0.84 1.89 2.693(5) 160.0
C5 H5 O2 4_656 0.95 2.35 3.267(6) 162.0

loop_
_geom_torsion_atom_site_label_1
_geom_torsion_atom_site_label_2
_geom_torsion_atom_site_label_3
_geom_torsion_atom_site_label_4
_geom_torsion
O1 C1 C2 C3 -179.8(4)
C6 C1 C2 C3 -0.2(6)
O1 C1 C2 C7 0.1(6)
C6 C1 C2 C7 179.7(4)
C1 C2 C3 C4 1.0(6)
C7 C2 C3 C4 -178.9(4)
C2 C3 C4 C5 -1.7(7)
C2 C3 C4 Br1 176.5(3)
C3 C4 C5 C6 1.5(8)
Br1 C4 C5 C6 -176.7(4)
O1 C1 C6 C5 179.6(5)
C2 C1 C6 C5 0.1(7)
C4 C5 C6 C1 -0.7(8)
C3 C2 C7 C8 -5.0(7)
C1 C2 C7 C8 175.1(4)
C2 C7 C8 C9 179.7(4)
C7 C8 C9 O2 177.5(5)
